data_4084925
loop_
_publ_author_name
'Hlina, Johann'
'Arp, Henning'
'Walewska, Ma\/lgorzata'
'Fl\"orke, Ulrich'
'Zangger, Klaus'
'Marschner, Christoph'
'Baumgartner, Judith'

_publ_section_title
;
 Coordination Chemistry of Cyclic Disilylated Germylenes and Stannylenes
 with Group 11 Metals.
;
_journal_issue 24
_journal_name_full Organometallics
_journal_page_first 7069
_journal_page_last 7077
_journal_paper_doi 10.1021/om500668r
_journal_volume 33
_journal_year 2014
_chemical_formula_sum 'C45.25 H124.5 Au2 N2 P2 Si16 Sn2'
_chemical_formula_weight 1839.66
_chemical_name_systematic
; 
 ? 
;
_space_group_IT_number 14
_symmetry_cell_setting monoclinic
_symmetry_space_group_name_Hall '-P 2ybc'
_symmetry_space_group_name_H-M 'P 1 21/c 1'
_atom_sites_solution_hydrogens geom
_atom_sites_solution_primary direct
_atom_sites_solution_secondary difmap
_audit_creation_method SHELXL-97
_cell_angle_alpha 90.00
_cell_angle_beta 109.54(3)
_cell_angle_gamma 90.00
_cell_formula_units_Z 4
_cell_length_a 32.214(6)
_cell_length_b 12.094(2)
_cell_length_c 23.532(5)
_cell_measurement_reflns_used 15918
_cell_measurement_temperature 180(2)
_cell_measurement_theta_max 52.500
_cell_measurement_theta_min 4.806
_cell_volume 8640(3)
_computing_cell_refinement 'Bruker XSCANS'
_computing_data_collection 'Bruker XSCANS'
_computing_data_reduction 'Bruker SHELXTL'
_computing_molecular_graphics 'Bruker SHELXTL'
_computing_publication_material 'Bruker SHELXTL'
_computing_structure_refinement 'SHELXL-97 (Sheldrick, 1997)'
_computing_structure_solution 'SHELXS-97 (Sheldrick, 1990)'
_diffrn_ambient_temperature 180(2)
_diffrn_measured_fraction_theta_full 0.995
_diffrn_measured_fraction_theta_max 0.995
_diffrn_measurement_device_type 'SMART APEX'
_diffrn_measurement_method '\w scans'
_diffrn_radiation_monochromator graphite
_diffrn_radiation_source 'fine-focus sealed tube'
_diffrn_radiation_type MoK\a
_diffrn_radiation_wavelength 0.71073
_diffrn_reflns_av_R_equivalents 0.0549
_diffrn_reflns_av_sigmaI/netI 0.0526
_diffrn_reflns_limit_h_max 40
_diffrn_reflns_limit_h_min -40
_diffrn_reflns_limit_k_max 15
_diffrn_reflns_limit_k_min -14
_diffrn_reflns_limit_l_max 28
_diffrn_reflns_limit_l_min -29
_diffrn_reflns_number 67534
_diffrn_reflns_theta_full 26.38
_diffrn_reflns_theta_max 26.38
_diffrn_reflns_theta_min 1.81
_exptl_absorpt_coefficient_mu 4.243
_exptl_absorpt_correction_T_max 0.4291
_exptl_absorpt_correction_T_min 0.3182
_exptl_absorpt_correction_type multi-scan
_exptl_absorpt_process_details SADABS
_exptl_crystal_colour colorless
_exptl_crystal_density_diffrn 1.414
_exptl_crystal_density_method 'not measured'
_exptl_crystal_description blocks
_exptl_crystal_F_000 3688
_exptl_crystal_size_max 0.35
_exptl_crystal_size_mid 0.26
_exptl_crystal_size_min 0.24
_platon_squeeze_details
;
;
_refine_diff_density_max 1.182
_refine_diff_density_min -0.799
_refine_diff_density_rms 0.112
_refine_ls_extinction_method none
_refine_ls_goodness_of_fit_ref 1.004
_refine_ls_hydrogen_treatment constr
_refine_ls_matrix_type full
_refine_ls_number_parameters 688
_refine_ls_number_reflns 17576
_refine_ls_number_restraints 0
_refine_ls_restrained_S_all 1.004
_refine_ls_R_factor_all 0.0636
_refine_ls_R_factor_gt 0.0414
_refine_ls_shift/su_max 0.009
_refine_ls_shift/su_mean 0.000
_refine_ls_structure_factor_coef Fsqd
_refine_ls_weighting_details 'calc w=1/[\s^2^(Fo^2^)+(0.0421P)^2^+0.0000P] where P=(Fo^2^+2Fc^2^)/3'
_refine_ls_weighting_scheme calc
_refine_ls_wR_factor_gt 0.0839
_refine_ls_wR_factor_ref 0.0906
_reflns_number_gt 13037
_reflns_number_total 17576
_reflns_threshold_expression >2sigma(I)
_cod_data_source_file om500668r_si_002.cif
_cod_data_source_block 12_814j
_cod_depositor_comments 'Adding full bibliography for 4084918--4084926.cif.'
_cod_original_cell_volume 8639(3)
_cod_original_sg_symbol_H-M P2(1)/c
_cod_original_formula_sum 'C45.25 H124.50 Au2 N2 P2 Si16 Sn2'
_cod_database_code 4084925

loop_
_symmetry_equiv_pos_as_xyz
'x, y, z'
'-x, y+1/2, -z+1/2'
'-x, -y, -z'
'x, -y-1/2, z-1/2'

loop_
_atom_site_label
_atom_site_type_symbol
_atom_site_fract_x
_atom_site_fract_y
_atom_site_fract_z
_atom_site_U_iso_or_equiv
_atom_site_adp_type
_atom_site_occupancy
_atom_site_symmetry_multiplicity
_atom_site_calc_flag
_atom_site_refinement_flags
_atom_site_disorder_assembly
_atom_site_disorder_group
Au2 Au 0.087420(8) 0.060384(18) 0.068612(9) 0.03938(8) Uani 0.9168(6) 1 d P A 1
P2 P 0.07932(5) -0.03067(13) -0.02081(7) 0.0438(4) Uani 0.9168(6) 1 d P A 1
N2 N 0.00147(18) 0.1700(5) 0.1857(2) 0.0637(16) Uani 0.9168(6) 1 d P A 1
C2 C 0.0355(2) 0.1719(5) 0.1812(3) 0.0455(14) Uani 0.9168(6) 1 d P A 1
C41 C 0.0463(3) -0.1537(6) -0.0313(3) 0.068(2) Uani 0.9168(6) 1 d P A 1
H41A H 0.0157 -0.1321 -0.0361 0.081 Uiso 0.9168(6) 1 calc PR A 1
H41B H 0.0459 -0.1899 -0.0692 0.081 Uiso 0.9168(6) 1 calc PR A 1
C42 C 0.0612(3) -0.2337(6) 0.0175(3) 0.094(3) Uani 0.9168(6) 1 d P A 1
H42A H 0.0885 -0.2685 0.0169 0.141 Uiso 0.9168(6) 1 calc PR A 1
H42B H 0.0386 -0.2906 0.0124 0.141 Uiso 0.9168(6) 1 calc PR A 1
H42C H 0.0666 -0.1961 0.0562 0.141 Uiso 0.9168(6) 1 calc PR A 1
C43 C 0.1324(2) -0.0698(7) -0.0270(3) 0.078(2) Uani 0.9168(6) 1 d P A 1
H43A H 0.1494 -0.0013 -0.0261 0.094 Uiso 0.9168(6) 1 calc PR A 1
H43B H 0.1486 -0.1134 0.0092 0.094 Uiso 0.9168(6) 1 calc PR A 1
C44 C 0.1315(3) -0.1351(7) -0.0816(4) 0.090(3) Uani 0.9168(6) 1 d P A 1
H44A H 0.1120 -0.1992 -0.0859 0.136 Uiso 0.9168(6) 1 calc PR A 1
H44B H 0.1613 -0.1605 -0.0770 0.136 Uiso 0.9168(6) 1 calc PR A 1
H44C H 0.1205 -0.0883 -0.1175 0.136 Uiso 0.9168(6) 1 calc PR A 1
C45 C 0.0561(3) 0.0551(6) -0.0870(3) 0.067(2) Uani 0.9168(6) 1 d P A 1
H45A H 0.0787 0.1095 -0.0883 0.081 Uiso 0.9168(6) 1 calc PR A 1
H45B H 0.0499 0.0075 -0.1231 0.081 Uiso 0.9168(6) 1 calc PR A 1
C46 C 0.0162(3) 0.1150(7) -0.0916(4) 0.104(3) Uani 0.9168(6) 1 d P A 1
H46A H -0.0066 0.0629 -0.0897 0.156 Uiso 0.9168(6) 1 calc PR A 1
H46B H 0.0059 0.1550 -0.1300 0.156 Uiso 0.9168(6) 1 calc PR A 1
H46C H 0.0222 0.1678 -0.0582 0.156 Uiso 0.9168(6) 1 calc PR A 1
Au3 Au 0.02302(8) 0.1095(2) 0.11246(11) 0.0423(8) Uani 0.0832(6) 1 d P . 2
P3 P 0.0501(5) -0.0640(15) -0.0667(9) 0.052(5) Uani 0.0832(6) 1 d P . 2
Au1 Au 0.420366(7) 0.563177(17) 0.491330(9) 0.04127(7) Uani 1 1 d . . .
Sn1 Sn 0.402005(11) 0.66331(3) 0.577125(14) 0.03325(9) Uani 1 1 d . . .
Sn2 Sn 0.099969(11) 0.16737(3) 0.167388(14) 0.03435(9) Uani 1 1 d . . .
Si1 Si 0.34261(5) 0.57817(11) 0.61585(6) 0.0346(3) Uani 1 1 d . . .
Si2 Si 0.29933(5) 0.73002(13) 0.62477(7) 0.0427(4) Uani 1 1 d . . .
Si3 Si 0.31065(5) 0.88056(13) 0.56802(7) 0.0433(4) Uani 1 1 d . . .
Si4 Si 0.38121(4) 0.87026(12) 0.55974(6) 0.0348(3) Uani 1 1 d . . .
Si5 Si 0.37804(6) 0.47074(18) 0.70208(8) 0.0634(5) Uani 1 1 d . . .
Si6 Si 0.30321(5) 0.46248(13) 0.53586(7) 0.0457(4) Uani 1 1 d . . .
Si7 Si 0.43320(5) 0.97495(13) 0.63354(7) 0.0477(4) Uani 1 1 d . . .
Si8 Si 0.38100(5) 0.91435(13) 0.46269(7) 0.0432(4) Uani 1 1 d . . .
Si9 Si 0.12189(5) 0.37281(11) 0.16785(6) 0.0335(3) Uani 1 1 d . A .
Si10 Si 0.18895(5) 0.38580(13) 0.24771(7) 0.0429(4) Uani 1 1 d . . .
Si11 Si 0.19006(5) 0.25113(12) 0.32025(6) 0.0388(3) Uani 1 1 d . A .
Si12 Si 0.15023(5) 0.09511(11) 0.27104(6) 0.0345(3) Uani 1 1 d . A .
Si13 Si 0.06405(5) 0.47760(13) 0.17910(7) 0.0432(4) Uani 1 1 d . . .
Si14 Si 0.13211(5) 0.41196(14) 0.07599(7) 0.0472(4) Uani 1 1 d . . .
Si15 Si 0.10669(6) 0.01832(14) 0.32311(7) 0.0501(4) Uani 1 1 d . . .
Si16 Si 0.19487(6) -0.03722(14) 0.24712(8) 0.0538(4) Uani 1 1 d . . .
P1 P 0.43140(6) 0.48174(14) 0.40854(7) 0.0602(4) Uani 1 1 d . . .
C1 C 0.46076(18) 0.6689(4) 0.6571(2) 0.0430(13) Uani 1 1 d . . .
N1 N 0.49224(18) 0.6706(4) 0.6980(2) 0.0671(15) Uani 1 1 d . . .
C3 C 0.23884(18) 0.6948(5) 0.5937(3) 0.0695(19) Uani 1 1 d . . .
H3A H 0.2330 0.6293 0.6144 0.104 Uiso 1 1 calc R . .
H3B H 0.2305 0.6795 0.5504 0.104 Uiso 1 1 calc R . .
H3C H 0.2215 0.7572 0.6001 0.104 Uiso 1 1 calc R . .
C4 C 0.3123(2) 0.7755(6) 0.7055(3) 0.0707(19) Uani 1 1 d . . .
H4A H 0.2941 0.8396 0.7070 0.106 Uiso 1 1 calc R . .
H4B H 0.3435 0.7956 0.7224 0.106 Uiso 1 1 calc R . .
H4C H 0.3061 0.7148 0.7291 0.106 Uiso 1 1 calc R . .
C5 C 0.3016(2) 1.0147(5) 0.6038(3) 0.074(2) Uani 1 1 d . . .
H5A H 0.3054 1.0773 0.5796 0.111 Uiso 1 1 calc R . .
H5B H 0.3230 1.0204 0.6447 0.111 Uiso 1 1 calc R . .
H5C H 0.2716 1.0159 0.6057 0.111 Uiso 1 1 calc R . .
C6 C 0.26675(19) 0.8739(6) 0.4913(3) 0.0697(19) Uani 1 1 d . . .
H6A H 0.2376 0.8771 0.4957 0.105 Uiso 1 1 calc R . .
H6B H 0.2696 0.8046 0.4714 0.105 Uiso 1 1 calc R . .
H6C H 0.2702 0.9366 0.4668 0.105 Uiso 1 1 calc R . .
C7 C 0.3942(3) 0.5575(10) 0.7706(3) 0.180(7) Uani 1 1 d . . .
H7A H 0.4125 0.5141 0.8050 0.269 Uiso 1 1 calc R . .
H7B H 0.3677 0.5830 0.7784 0.269 Uiso 1 1 calc R . .
H7C H 0.4110 0.6215 0.7647 0.269 Uiso 1 1 calc R . .
C8 C 0.4281(2) 0.4056(5) 0.6952(3) 0.0566(16) Uani 1 1 d . . .
H8A H 0.4506 0.4624 0.6988 0.085 Uiso 1 1 calc R . .
H8B H 0.4208 0.3693 0.6558 0.085 Uiso 1 1 calc R . .
H8C H 0.4395 0.3507 0.7272 0.085 Uiso 1 1 calc R . .
C9 C 0.3406(3) 0.3562(10) 0.7097(5) 0.196(7) Uani 1 1 d . . .
H9A H 0.3279 0.3186 0.6709 0.294 Uiso 1 1 calc R . .
H9B H 0.3169 0.3874 0.7221 0.294 Uiso 1 1 calc R . .
H9C H 0.3576 0.3032 0.7401 0.294 Uiso 1 1 calc R . .
C10 C 0.2553(2) 0.3924(6) 0.5503(3) 0.0718(19) Uani 1 1 d . . .
H10A H 0.2385 0.3495 0.5146 0.108 Uiso 1 1 calc R . .
H10B H 0.2361 0.4484 0.5586 0.108 Uiso 1 1 calc R . .
H10C H 0.2664 0.3428 0.5850 0.108 Uiso 1 1 calc R . .
C11 C 0.3406(2) 0.3538(5) 0.5239(3) 0.0659(18) Uani 1 1 d . . .
H11A H 0.3233 0.3002 0.4941 0.099 Uiso 1 1 calc R . .
H11B H 0.3554 0.3158 0.5622 0.099 Uiso 1 1 calc R . .
H11C H 0.3627 0.3882 0.5093 0.099 Uiso 1 1 calc R . .
C12 C 0.2813(2) 0.5445(5) 0.4648(3) 0.0661(18) Uani 1 1 d . . .
H12A H 0.3058 0.5794 0.4556 0.099 Uiso 1 1 calc R . .
H12B H 0.2613 0.6018 0.4698 0.099 Uiso 1 1 calc R . .
H12C H 0.2653 0.4954 0.4315 0.099 Uiso 1 1 calc R . .
C13 C 0.4210(3) 1.1253(5) 0.6189(4) 0.089(2) Uani 1 1 d . . .
H13A H 0.3902 1.1396 0.6150 0.133 Uiso 1 1 calc R . .
H13B H 0.4259 1.1465 0.5814 0.133 Uiso 1 1 calc R . .
H13C H 0.4404 1.1687 0.6524 0.133 Uiso 1 1 calc R . .
C14 C 0.4904(2) 0.9512(6) 0.6333(3) 0.0698(19) Uani 1 1 d . . .
H14A H 0.5110 0.9972 0.6644 0.105 Uiso 1 1 calc R . .
H14B H 0.4921 0.9709 0.5937 0.105 Uiso 1 1 calc R . .
H14C H 0.4982 0.8731 0.6416 0.105 Uiso 1 1 calc R . .
C15 C 0.4313(2) 0.9384(5) 0.7100(3) 0.0684(19) Uani 1 1 d . . .
H15A H 0.4524 0.9843 0.7405 0.103 Uiso 1 1 calc R . .
H15B H 0.4389 0.8602 0.7183 0.103 Uiso 1 1 calc R . .
H15C H 0.4015 0.9517 0.7111 0.103 Uiso 1 1 calc R . .
C16 C 0.3506(2) 0.8072(5) 0.4062(2) 0.0586(16) Uani 1 1 d . . .
H16A H 0.3498 0.8296 0.3659 0.088 Uiso 1 1 calc R . .
H16B H 0.3205 0.8002 0.4068 0.088 Uiso 1 1 calc R . .
H16C H 0.3657 0.7359 0.4166 0.088 Uiso 1 1 calc R . .
C17 C 0.43875(18) 0.9187(5) 0.4620(3) 0.0551(16) Uani 1 1 d . . .
H17A H 0.4540 0.8502 0.4793 0.083 Uiso 1 1 calc R . .
H17B H 0.4542 0.9819 0.4859 0.083 Uiso 1 1 calc R . .
H17C H 0.4384 0.9264 0.4204 0.083 Uiso 1 1 calc R . .
C18 C 0.3543(2) 1.0531(5) 0.4384(3) 0.0704(19) Uani 1 1 d . . .
H18A H 0.3549 1.0707 0.3980 0.106 Uiso 1 1 calc R . .
H18B H 0.3705 1.1099 0.4669 0.106 Uiso 1 1 calc R . .
H18C H 0.3238 1.0507 0.4377 0.106 Uiso 1 1 calc R . .
C19 C 0.4743(2) 0.5449(5) 0.3855(3) 0.0594(17) Uani 1 1 d . . .
H19A H 0.5031 0.5323 0.4174 0.071 Uiso 1 1 calc R . .
H19B H 0.4752 0.5078 0.3484 0.071 Uiso 1 1 calc R . .
C20 C 0.4683(3) 0.6662(6) 0.3738(4) 0.095(3) Uani 1 1 d . . .
H20A H 0.4379 0.6809 0.3483 0.142 Uiso 1 1 calc R . .
H20B H 0.4885 0.6917 0.3533 0.142 Uiso 1 1 calc R . .
H20C H 0.4746 0.7056 0.4122 0.142 Uiso 1 1 calc R . .
C21 C 0.3834(3) 0.4903(12) 0.3404(4) 0.158(5) Uani 1 1 d . . .
H21A H 0.3827 0.5654 0.3233 0.189 Uiso 1 1 calc R . .
H21B H 0.3877 0.4376 0.3107 0.189 Uiso 1 1 calc R . .
C22 C 0.3406(5) 0.4688(14) 0.3454(6) 0.236(8) Uani 1 1 d . . .
H22A H 0.3179 0.4757 0.3056 0.354 Uiso 1 1 calc R . .
H22B H 0.3349 0.5223 0.3731 0.354 Uiso 1 1 calc R . .
H22C H 0.3401 0.3937 0.3608 0.354 Uiso 1 1 calc R . .
C23 C 0.4483(7) 0.3396(7) 0.4186(7) 0.267(11) Uani 1 1 d . . .
H23A H 0.4282 0.3010 0.3829 0.320 Uiso 1 1 calc R . .
H23B H 0.4776 0.3385 0.4138 0.320 Uiso 1 1 calc R . .
C24 C 0.4517(4) 0.2769(8) 0.4613(4) 0.152(5) Uani 1 1 d . . .
H24A H 0.4786 0.2327 0.4698 0.228 Uiso 1 1 calc R . .
H24B H 0.4261 0.2277 0.4510 0.228 Uiso 1 1 calc R . .
H24C H 0.4531 0.3205 0.4970 0.228 Uiso 1 1 calc R . .
C25 C 0.1965(2) 0.5291(5) 0.2827(3) 0.076(2) Uani 1 1 d . A .
H25A H 0.2249 0.5329 0.3153 0.113 Uiso 1 1 calc R . .
H25B H 0.1727 0.5440 0.2989 0.113 Uiso 1 1 calc R . .
H25C H 0.1957 0.5843 0.2518 0.113 Uiso 1 1 calc R . .
C26 C 0.2363(2) 0.3570(7) 0.2198(3) 0.082(2) Uani 1 1 d . A .
H26A H 0.2388 0.4173 0.1933 0.123 Uiso 1 1 calc R . .
H26B H 0.2311 0.2872 0.1974 0.123 Uiso 1 1 calc R . .
H26C H 0.2637 0.3517 0.2543 0.123 Uiso 1 1 calc R . .
C27 C 0.24904(18) 0.2143(5) 0.3656(3) 0.0631(17) Uani 1 1 d . . .
H27A H 0.2642 0.2800 0.3870 0.095 Uiso 1 1 calc R A .
H27B H 0.2641 0.1875 0.3384 0.095 Uiso 1 1 calc R . .
H27C H 0.2493 0.1564 0.3948 0.095 Uiso 1 1 calc R . .
C28 C 0.1653(2) 0.3128(5) 0.3749(2) 0.0567(16) Uani 1 1 d . . .
H28A H 0.1660 0.2581 0.4060 0.085 Uiso 1 1 calc R A .
H28B H 0.1347 0.3342 0.3533 0.085 Uiso 1 1 calc R . .
H28C H 0.1822 0.3781 0.3940 0.085 Uiso 1 1 calc R . .
C29 C 0.0577(2) 0.4505(5) 0.2537(2) 0.0567(16) Uani 1 1 d . A .
H29A H 0.0338 0.4961 0.2579 0.085 Uiso 1 1 calc R . .
H29B H 0.0852 0.4689 0.2859 0.085 Uiso 1 1 calc R . .
H29C H 0.0508 0.3722 0.2566 0.085 Uiso 1 1 calc R . .
C30 C 0.0741(3) 0.6288(5) 0.1744(3) 0.083(2) Uani 1 1 d . A .
H30A H 0.0501 0.6706 0.1811 0.124 Uiso 1 1 calc R . .
H30B H 0.0754 0.6464 0.1343 0.124 Uiso 1 1 calc R . .
H30C H 0.1021 0.6489 0.2052 0.124 Uiso 1 1 calc R . .
C31 C 0.0119(2) 0.4393(6) 0.1166(3) 0.0691(19) Uani 1 1 d . A .
H31A H 0.0143 0.3632 0.1036 0.104 Uiso 1 1 calc R . .
H31B H 0.0076 0.4897 0.0825 0.104 Uiso 1 1 calc R . .
H31C H -0.0131 0.4449 0.1312 0.104 Uiso 1 1 calc R . .
C32 C 0.1611(2) 0.5478(5) 0.0813(3) 0.0664(18) Uani 1 1 d . A .
H32A H 0.1903 0.5433 0.1122 0.100 Uiso 1 1 calc R . .
H32B H 0.1438 0.6059 0.0921 0.100 Uiso 1 1 calc R . .
H32C H 0.1642 0.5654 0.0423 0.100 Uiso 1 1 calc R . .
C33 C 0.1662(2) 0.3047(5) 0.0551(3) 0.0702(19) Uani 1 1 d . A .
H33A H 0.1694 0.3239 0.0163 0.105 Uiso 1 1 calc R . .
H33B H 0.1518 0.2325 0.0518 0.105 Uiso 1 1 calc R . .
H33C H 0.1954 0.3014 0.0862 0.105 Uiso 1 1 calc R . .
C34 C 0.0775(2) 0.4182(7) 0.0137(3) 0.083(2) Uani 1 1 d . A .
H34A H 0.0822 0.4313 -0.0248 0.125 Uiso 1 1 calc R . .
H34B H 0.0598 0.4785 0.0216 0.125 Uiso 1 1 calc R . .
H34C H 0.0619 0.3480 0.0118 0.125 Uiso 1 1 calc R . .
C35 C 0.0733(2) -0.0981(5) 0.2780(3) 0.074(2) Uani 1 1 d . A .
H35A H 0.0529 -0.1254 0.2978 0.111 Uiso 1 1 calc R . .
H35B H 0.0929 -0.1581 0.2751 0.111 Uiso 1 1 calc R . .
H35C H 0.0565 -0.0717 0.2374 0.111 Uiso 1 1 calc R . .
C36 C 0.1432(3) -0.0361(6) 0.3980(3) 0.086(2) Uani 1 1 d . A .
H36A H 0.1249 -0.0681 0.4199 0.129 Uiso 1 1 calc R . .
H36B H 0.1608 0.0246 0.4217 0.129 Uiso 1 1 calc R . .
H36C H 0.1627 -0.0931 0.3916 0.129 Uiso 1 1 calc R . .
C37 C 0.0707(2) 0.1260(6) 0.3389(3) 0.075(2) Uani 1 1 d . A .
H37A H 0.0485 0.1494 0.3010 0.112 Uiso 1 1 calc R . .
H37B H 0.0886 0.1898 0.3583 0.112 Uiso 1 1 calc R . .
H37C H 0.0560 0.0955 0.3658 0.112 Uiso 1 1 calc R . .
C38 C 0.2307(4) -0.1106(9) 0.3133(4) 0.169(6) Uani 1 1 d . A .
H38A H 0.2128 -0.1561 0.3306 0.254 Uiso 1 1 calc R . .
H38B H 0.2476 -0.0569 0.3434 0.254 Uiso 1 1 calc R . .
H38C H 0.2511 -0.1581 0.3014 0.254 Uiso 1 1 calc R . .
C39 C 0.1611(2) -0.1414(5) 0.1928(3) 0.0659(18) Uani 1 1 d . A .
H39A H 0.1805 -0.1973 0.1849 0.099 Uiso 1 1 calc R . .
H39B H 0.1443 -0.1045 0.1550 0.099 Uiso 1 1 calc R . .
H39C H 0.1407 -0.1771 0.2100 0.099 Uiso 1 1 calc R . .
C40 C 0.2299(3) 0.0340(7) 0.2092(5) 0.145(5) Uani 1 1 d . A .
H40A H 0.2426 0.1011 0.2317 0.218 Uiso 1 1 calc R . .
H40B H 0.2118 0.0538 0.1679 0.218 Uiso 1 1 calc R . .
H40C H 0.2536 -0.0156 0.2080 0.218 Uiso 1 1 calc R . .

loop_
_atom_site_aniso_label
_atom_site_aniso_U_11
_atom_site_aniso_U_22
_atom_site_aniso_U_33
_atom_site_aniso_U_23
_atom_site_aniso_U_13
_atom_site_aniso_U_12
Au2 0.04759(15) 0.04061(14) 0.02755(11) -0.00550(9) 0.00942(10) -0.00433(11)
P2 0.0485(10) 0.0484(9) 0.0324(8) -0.0081(7) 0.0106(7) -0.0006(8)
N2 0.039(3) 0.086(4) 0.063(4) -0.005(3) 0.014(3) -0.009(3)
C2 0.040(4) 0.055(4) 0.040(3) -0.006(3) 0.012(3) -0.004(3)
C41 0.089(6) 0.064(5) 0.043(4) -0.008(3) 0.014(4) -0.016(4)
C42 0.145(8) 0.063(5) 0.061(5) 0.006(4) 0.018(5) -0.019(5)
C43 0.056(5) 0.115(7) 0.063(5) -0.019(4) 0.018(4) 0.009(4)
C44 0.094(6) 0.102(7) 0.094(6) -0.020(5) 0.056(5) 0.023(5)
C45 0.083(5) 0.080(5) 0.042(4) -0.002(3) 0.024(4) 0.020(4)
C46 0.149(9) 0.078(6) 0.071(6) 0.018(5) 0.017(6) 0.045(6)
Au3 0.0323(15) 0.0443(16) 0.0441(15) -0.0018(11) 0.0044(11) -0.0068(11)
P3 0.024(9) 0.051(11) 0.075(13) 0.005(10) 0.008(9) -0.023(8)
Au1 0.04696(13) 0.04409(13) 0.03763(12) -0.00382(9) 0.02059(10) 0.00388(10)
Sn1 0.03146(19) 0.0380(2) 0.03214(17) -0.00312(15) 0.01307(14) 0.00127(15)
Sn2 0.0356(2) 0.0375(2) 0.02695(17) -0.00323(14) 0.00639(14) -0.00389(15)
Si1 0.0318(8) 0.0412(8) 0.0309(7) 0.0000(6) 0.0105(6) -0.0003(6)
Si2 0.0416(9) 0.0481(9) 0.0457(9) 0.0016(7) 0.0245(7) 0.0035(7)
Si3 0.0382(9) 0.0466(9) 0.0497(9) 0.0059(7) 0.0209(7) 0.0077(7)
Si4 0.0339(8) 0.0391(8) 0.0332(7) 0.0002(6) 0.0134(6) 0.0002(6)
Si5 0.0464(10) 0.0985(15) 0.0476(10) 0.0294(10) 0.0186(8) 0.0171(10)
Si6 0.0423(9) 0.0467(9) 0.0453(9) -0.0056(7) 0.0107(7) -0.0066(7)
Si7 0.0541(10) 0.0425(9) 0.0434(9) -0.0046(7) 0.0123(8) -0.0091(7)
Si8 0.0441(9) 0.0506(10) 0.0369(8) 0.0082(7) 0.0163(7) 0.0053(7)
Si9 0.0370(8) 0.0351(8) 0.0280(7) -0.0013(6) 0.0102(6) 0.0000(6)
Si10 0.0388(9) 0.0465(9) 0.0395(8) 0.0008(7) 0.0078(7) -0.0103(7)
Si11 0.0375(8) 0.0447(9) 0.0285(7) -0.0029(6) 0.0035(6) 0.0012(7)
Si12 0.0368(8) 0.0373(8) 0.0289(7) 0.0004(6) 0.0106(6) -0.0003(6)
Si13 0.0499(9) 0.0428(9) 0.0378(8) -0.0013(7) 0.0157(7) 0.0096(7)
Si14 0.0550(10) 0.0560(10) 0.0350(8) 0.0030(7) 0.0211(7) 0.0014(8)
Si15 0.0625(11) 0.0520(10) 0.0435(9) 0.0014(7) 0.0279(8) -0.0084(8)
Si16 0.0484(10) 0.0577(11) 0.0534(10) -0.0142(8) 0.0144(8) 0.0070(8)
P1 0.0872(13) 0.0535(10) 0.0532(9) -0.0145(8) 0.0412(9) -0.0049(9)
C1 0.038(3) 0.039(3) 0.046(3) -0.005(3) 0.007(3) 0.007(3)
N1 0.059(3) 0.056(3) 0.071(4) -0.001(3) 0.000(3) 0.004(3)
C3 0.044(4) 0.075(5) 0.101(5) 0.016(4) 0.041(4) 0.005(3)
C4 0.100(5) 0.075(5) 0.052(4) 0.000(3) 0.045(4) 0.013(4)
C5 0.072(5) 0.053(4) 0.118(6) 0.006(4) 0.060(4) 0.017(3)
C6 0.038(4) 0.095(5) 0.071(4) 0.029(4) 0.011(3) 0.007(3)
C7 0.184(10) 0.304(15) 0.023(4) -0.012(6) -0.002(5) 0.186(11)
C8 0.061(4) 0.049(4) 0.054(4) 0.003(3) 0.011(3) 0.008(3)
C9 0.068(6) 0.272(15) 0.244(13) 0.203(12) 0.047(7) 0.010(8)
C10 0.057(4) 0.078(5) 0.079(5) -0.018(4) 0.019(4) -0.030(4)
C11 0.061(4) 0.063(4) 0.071(4) -0.019(3) 0.019(3) -0.004(3)
C12 0.062(4) 0.076(5) 0.048(4) -0.001(3) 0.002(3) -0.006(3)
C13 0.101(6) 0.045(4) 0.107(6) -0.004(4) 0.016(5) -0.005(4)
C14 0.052(4) 0.085(5) 0.068(4) 0.005(4) 0.014(3) -0.019(4)
C15 0.081(5) 0.081(5) 0.042(3) -0.013(3) 0.020(3) -0.009(4)
C16 0.068(4) 0.072(4) 0.031(3) 0.006(3) 0.010(3) 0.000(3)
C17 0.049(4) 0.075(4) 0.049(3) 0.008(3) 0.027(3) -0.004(3)
C18 0.086(5) 0.066(4) 0.060(4) 0.019(3) 0.024(4) 0.021(4)
C19 0.061(4) 0.078(5) 0.046(3) -0.004(3) 0.027(3) 0.013(3)
C20 0.146(8) 0.069(5) 0.106(6) -0.015(4) 0.091(6) -0.022(5)
C21 0.091(7) 0.293(15) 0.103(7) -0.095(9) 0.050(6) -0.081(9)
C22 0.204(15) 0.37(2) 0.138(11) -0.093(13) 0.066(11) -0.139(16)
C23 0.65(3) 0.050(6) 0.283(16) 0.044(8) 0.39(2) 0.078(11)
C24 0.219(13) 0.091(7) 0.110(8) -0.012(6) 0.006(8) 0.066(8)
C25 0.093(5) 0.057(4) 0.056(4) -0.004(3) -0.002(4) -0.028(4)
C26 0.040(4) 0.124(7) 0.083(5) 0.028(5) 0.022(4) 0.002(4)
C27 0.044(4) 0.064(4) 0.063(4) -0.006(3) -0.007(3) 0.002(3)
C28 0.078(4) 0.053(4) 0.040(3) -0.005(3) 0.022(3) 0.001(3)
C29 0.055(4) 0.070(4) 0.051(3) -0.002(3) 0.026(3) 0.017(3)
C30 0.115(6) 0.042(4) 0.099(6) 0.011(4) 0.047(5) 0.012(4)
C31 0.060(4) 0.088(5) 0.055(4) -0.003(3) 0.014(3) 0.023(4)
C32 0.084(5) 0.057(4) 0.071(4) 0.014(3) 0.043(4) 0.000(3)
C33 0.086(5) 0.076(5) 0.067(4) -0.006(4) 0.050(4) 0.006(4)
C34 0.080(5) 0.134(7) 0.034(3) 0.016(4) 0.017(3) 0.003(5)
C35 0.089(5) 0.064(4) 0.089(5) -0.019(4) 0.055(4) -0.021(4)
C36 0.111(6) 0.094(6) 0.058(4) 0.024(4) 0.035(4) 0.000(5)
C37 0.080(5) 0.079(5) 0.084(5) 0.002(4) 0.053(4) -0.006(4)
C38 0.192(11) 0.176(10) 0.085(6) -0.024(7) -0.025(7) 0.139(9)
C39 0.076(5) 0.053(4) 0.078(5) -0.019(3) 0.039(4) -0.001(3)
C40 0.151(9) 0.114(7) 0.245(12) -0.100(8) 0.166(9) -0.067(6)

loop_
_atom_type_symbol
_atom_type_description
_atom_type_scat_dispersion_real
_atom_type_scat_dispersion_imag
_atom_type_scat_source
C C 0.0033 0.0016 'International Tables Vol C Tables 4.2.6.8 and 6.1.1.4'
H H 0.0000 0.0000 'International Tables Vol C Tables 4.2.6.8 and 6.1.1.4'
N N 0.0061 0.0033 'International Tables Vol C Tables 4.2.6.8 and 6.1.1.4'
Si Si 0.0817 0.0704 'International Tables Vol C Tables 4.2.6.8 and 6.1.1.4'
P P 0.1023 0.0942 'International Tables Vol C Tables 4.2.6.8 and 6.1.1.4'
Sn Sn -0.6537 1.4246 'International Tables Vol C Tables 4.2.6.8 and 6.1.1.4'
Au Au -2.0133 8.8022 'International Tables Vol C Tables 4.2.6.8 and 6.1.1.4'

loop_
_geom_angle_atom_site_label_1
_geom_angle_atom_site_label_2
_geom_angle_atom_site_label_3
_geom_angle
_geom_angle_site_symmetry_1
P2 Au2 Sn2 176.91(4) .
C41 P2 C45 107.5(3) .
C41 P2 C43 107.5(4) .
C45 P2 C43 102.1(4) .
C41 P2 Au2 113.6(2) .
C45 P2 Au2 113.5(2) .
C43 P2 Au2 111.9(2) .
N2 C2 Sn2 176.2(5) .
C42 C41 P2 114.7(5) .
C44 C43 P2 117.0(5) .
C46 C45 P2 116.9(5) .
P3 Au3 Sn2 175.5(6) 3
P1 Au1 Sn1 174.83(5) .
C1 Sn1 Au1 109.21(14) .
C1 Sn1 Si4 102.17(14) .
Au1 Sn1 Si4 116.36(3) .
C1 Sn1 Si1 103.83(15) .
Au1 Sn1 Si1 118.48(4) .
Si4 Sn1 Si1 104.91(5) .
C2 Sn2 Au3 42.16(16) .
C2 Sn2 Au2 105.91(15) .
Au3 Sn2 Au2 63.88(7) .
C2 Sn2 Si9 104.18(16) .
Au3 Sn2 Si9 119.85(7) .
Au2 Sn2 Si9 116.62(3) .
C2 Sn2 Si12 101.11(15) .
Au3 Sn2 Si12 126.63(7) .
Au2 Sn2 Si12 122.82(4) .
Si9 Sn2 Si12 103.71(5) .
Si6 Si1 Si2 111.00(8) .
Si6 Si1 Si5 109.75(9) .
Si2 Si1 Si5 118.89(8) .
Si6 Si1 Sn1 102.68(6) .
Si2 Si1 Sn1 104.48(6) .
Si5 Si1 Sn1 108.65(7) .
C4 Si2 C3 108.0(3) .
C4 Si2 Si3 108.7(2) .
C3 Si2 Si3 106.9(2) .
C4 Si2 Si1 112.2(2) .
C3 Si2 Si1 110.8(2) .
Si3 Si2 Si1 110.06(7) .
C6 Si3 C5 106.5(3) .
C6 Si3 Si4 110.8(2) .
C5 Si3 Si4 112.3(2) .
C6 Si3 Si2 107.5(2) .
C5 Si3 Si2 109.5(2) .
Si4 Si3 Si2 110.09(8) .
Si7 Si4 Si8 111.61(8) .
Si7 Si4 Si3 112.45(8) .
Si8 Si4 Si3 112.42(8) .
Si7 Si4 Sn1 108.83(7) .
Si8 Si4 Sn1 106.88(6) .
Si3 Si4 Sn1 104.16(6) .
C7 Si5 C8 108.6(3) .
C7 Si5 C9 109.7(6) .
C8 Si5 C9 107.5(4) .
C7 Si5 Si1 110.6(3) .
C8 Si5 Si1 110.1(2) .
C9 Si5 Si1 110.3(3) .
C11 Si6 C12 108.0(3) .
C11 Si6 C10 108.5(3) .
C12 Si6 C10 108.2(3) .
C11 Si6 Si1 109.7(2) .
C12 Si6 Si1 110.0(2) .
C10 Si6 Si1 112.3(2) .
C13 Si7 C14 107.2(3) .
C13 Si7 C15 109.5(3) .
C14 Si7 C15 108.5(3) .
C13 Si7 Si4 109.6(2) .
C14 Si7 Si4 112.1(2) .
C15 Si7 Si4 109.9(2) .
C17 Si8 C16 107.3(3) .
C17 Si8 C18 109.1(3) .
C16 Si8 C18 108.8(3) .
C17 Si8 Si4 109.71(19) .
C16 Si8 Si4 111.31(19) .
C18 Si8 Si4 110.5(2) .
Si13 Si9 Si14 110.98(8) .
Si13 Si9 Si10 115.32(8) .
Si14 Si9 Si10 110.47(8) .
Si13 Si9 Sn2 107.13(7) .
Si14 Si9 Sn2 108.27(6) .
Si10 Si9 Sn2 104.18(6) .
C26 Si10 C25 108.5(3) .
C26 Si10 Si9 110.2(2) .
C25 Si10 Si9 111.0(2) .
C26 Si10 Si11 107.9(2) .
C25 Si10 Si11 110.4(2) .
Si9 Si10 Si11 108.75(8) .
C28 Si11 C27 106.5(3) .
C28 Si11 Si10 108.39(19) .
C27 Si11 Si10 109.9(2) .
C28 Si11 Si12 111.6(2) .
C27 Si11 Si12 111.5(2) .
Si10 Si11 Si12 108.93(7) .
Si15 Si12 Si16 112.22(9) .
Si15 Si12 Si11 112.55(8) .
Si16 Si12 Si11 112.82(8) .
Si15 Si12 Sn2 109.38(7) .
Si16 Si12 Sn2 104.19(7) .
Si11 Si12 Sn2 105.01(6) .
C29 Si13 C30 107.7(3) .
C29 Si13 C31 110.0(3) .
C30 Si13 C31 108.8(3) .
C29 Si13 Si9 110.71(19) .
C30 Si13 Si9 111.3(2) .
C31 Si13 Si9 108.3(2) .
C33 Si14 C32 107.6(3) .
C33 Si14 C34 107.6(3) .
C32 Si14 C34 109.4(3) .
C33 Si14 Si9 112.3(2) .
C32 Si14 Si9 109.7(2) .
C34 Si14 Si9 110.1(2) .
C37 Si15 C35 111.1(3) .
C37 Si15 C36 107.0(3) .
C35 Si15 C36 109.2(3) .
C37 Si15 Si12 110.5(2) .
C35 Si15 Si12 109.4(2) .
C36 Si15 Si12 109.5(2) .
C38 Si16 C39 108.3(4) .
C38 Si16 C40 108.7(6) .
C39 Si16 C40 106.9(4) .
C38 Si16 Si12 113.0(3) .
C39 Si16 Si12 111.2(2) .
C40 Si16 Si12 108.5(3) .
C23 P1 C19 102.4(5) .
C23 P1 C21 107.6(8) .
C19 P1 C21 102.8(4) .
C23 P1 Au1 114.9(3) .
C19 P1 Au1 114.8(2) .
C21 P1 Au1 113.1(3) .
N1 C1 Sn1 178.0(5) .
C20 C19 P1 113.8(4) .
C22 C21 P1 118.0(9) .
C24 C23 P1 129.6(8) .

loop_
_geom_bond_atom_site_label_1
_geom_bond_atom_site_label_2
_geom_bond_distance
_geom_bond_site_symmetry_2
Au2 P2 2.3111(15) .
Au2 Sn2 2.5713(6) .
P2 C41 1.798(7) .
P2 C45 1.812(7) .
P2 C43 1.825(7) .
N2 C2 1.137(7) .
C2 Sn2 2.207(6) .
C41 C42 1.455(9) .
C43 C44 1.501(9) .
C45 C46 1.446(10) .
Au3 P3 2.306(16) 3
Au3 Sn2 2.482(3) .
P3 Au3 2.306(16) 3
Au1 P1 2.3141(15) .
Au1 Sn1 2.5867(6) .
Sn1 C1 2.178(5) .
Sn1 Si4 2.5878(15) .
Sn1 Si1 2.5918(15) .
Sn2 Si9 2.5820(15) .
Sn2 Si12 2.5869(16) .
Si1 Si6 2.348(2) .
Si1 Si2 2.357(2) .
Si1 Si5 2.358(2) .
Si2 C4 1.885(6) .
Si2 C3 1.887(6) .
Si2 Si3 2.357(2) .
Si3 C6 1.887(6) .
Si3 C5 1.896(6) .
Si3 Si4 2.349(2) .
Si4 Si7 2.340(2) .
Si4 Si8 2.343(2) .
Si5 C7 1.846(8) .
Si5 C8 1.851(6) .
Si5 C9 1.884(9) .
Si6 C11 1.866(6) .
Si6 C12 1.869(6) .
Si6 C10 1.889(6) .
Si7 C13 1.868(7) .
Si7 C14 1.867(6) .
Si7 C15 1.873(6) .
Si8 C17 1.867(6) .
Si8 C16 1.880(6) .
Si8 C18 1.884(6) .
Si9 Si13 2.340(2) .
Si9 Si14 2.341(2) .
Si9 Si10 2.347(2) .
Si10 C26 1.885(6) .
Si10 C25 1.898(6) .
Si10 Si11 2.351(2) .
Si11 C28 1.880(5) .
Si11 C27 1.895(6) .
Si11 Si12 2.357(2) .
Si12 Si15 2.341(2) .
Si12 Si16 2.343(2) .
Si13 C29 1.863(5) .
Si13 C30 1.867(6) .
Si13 C31 1.883(6) .
Si14 C33 1.870(6) .
Si14 C32 1.873(6) .
Si14 C34 1.877(6) .
Si15 C37 1.863(7) .
Si15 C35 1.872(6) .
Si15 C36 1.880(7) .
Si16 C38 1.829(8) .
Si16 C39 1.864(6) .
Si16 C40 1.866(8) .
P1 C23 1.794(9) .
P1 C19 1.813(6) .
P1 C21 1.822(10) .
C1 N1 1.142(6) .
C19 C20 1.493(9) .
C21 C22 1.444(14) .
C23 C24 1.234(12) .

loop_
_geom_torsion_atom_site_label_1
_geom_torsion_atom_site_label_2
_geom_torsion_atom_site_label_3
_geom_torsion_atom_site_label_4
_geom_torsion
_geom_torsion_site_symmetry_1
Sn2 Au2 P2 C41 163.0(8) .
Sn2 Au2 P2 C45 -73.8(9) .
Sn2 Au2 P2 C43 41.0(9) .
C45 P2 C41 C42 178.5(6) .
C43 P2 C41 C42 69.3(7) .
Au2 P2 C41 C42 -55.1(7) .
C41 P2 C43 C44 51.3(7) .
C45 P2 C43 C44 -61.7(7) .
Au2 P2 C43 C44 176.7(6) .
C41 P2 C45 C46 76.3(7) .
C43 P2 C45 C46 -170.7(7) .
Au2 P2 C45 C46 -50.2(7) .
P1 Au1 Sn1 C1 -157.8(5) .
P1 Au1 Sn1 Si4 -42.8(5) .
P1 Au1 Sn1 Si1 83.7(5) .
N2 C2 Sn2 Au3 15(9) .
N2 C2 Sn2 Au2 11(9) .
N2 C2 Sn2 Si9 134(9) .
N2 C2 Sn2 Si12 -118(9) .
P3 Au3 Sn2 C2 13(6) 3
P3 Au3 Sn2 Au2 -171(6) 3
P3 Au3 Sn2 Si9 -64(6) 3
P3 Au3 Sn2 Si12 76(6) 3
P2 Au2 Sn2 C2 154.0(8) .
P2 Au2 Sn2 Au3 150.6(8) .
P2 Au2 Sn2 Si9 38.7(8) .
P2 Au2 Sn2 Si12 -91.0(8) .
C1 Sn1 Si1 Si6 -141.26(15) .
Au1 Sn1 Si1 Si6 -19.99(7) .
Si4 Sn1 Si1 Si6 111.87(7) .
C1 Sn1 Si1 Si2 102.80(15) .
Au1 Sn1 Si1 Si2 -135.93(5) .
Si4 Sn1 Si1 Si2 -4.08(7) .
C1 Sn1 Si1 Si5 -25.06(16) .
Au1 Sn1 Si1 Si5 96.21(8) .
Si4 Sn1 Si1 Si5 -131.94(8) .
Si6 Si1 Si2 C4 146.9(2) .
Si5 Si1 Si2 C4 18.2(3) .
Sn1 Si1 Si2 C4 -103.1(2) .
Si6 Si1 Si2 C3 26.1(2) .
Si5 Si1 Si2 C3 -102.6(2) .
Sn1 Si1 Si2 C3 136.1(2) .
Si6 Si1 Si2 Si3 -91.81(10) .
Si5 Si1 Si2 Si3 139.50(9) .
Sn1 Si1 Si2 Si3 18.19(9) .
C4 Si2 Si3 C6 -143.2(3) .
C3 Si2 Si3 C6 -26.8(3) .
Si1 Si2 Si3 C6 93.5(2) .
C4 Si2 Si3 C5 -27.9(3) .
C3 Si2 Si3 C5 88.5(3) .
Si1 Si2 Si3 C5 -151.2(2) .
C4 Si2 Si3 Si4 96.1(2) .
C3 Si2 Si3 Si4 -147.6(2) .
Si1 Si2 Si3 Si4 -27.26(11) .
C6 Si3 Si4 Si7 146.3(2) .
C5 Si3 Si4 Si7 27.4(3) .
Si2 Si3 Si4 Si7 -94.90(10) .
C6 Si3 Si4 Si8 19.3(3) .
C5 Si3 Si4 Si8 -99.6(3) .
Si2 Si3 Si4 Si8 138.12(9) .
C6 Si3 Si4 Sn1 -96.0(2) .
C5 Si3 Si4 Sn1 145.0(2) .
Si2 Si3 Si4 Sn1 22.77(9) .
C1 Sn1 Si4 Si7 1.06(16) .
Au1 Sn1 Si4 Si7 -117.79(6) .
Si1 Sn1 Si4 Si7 109.15(7) .
C1 Sn1 Si4 Si8 121.73(16) .
Au1 Sn1 Si4 Si8 2.88(7) .
Si1 Sn1 Si4 Si8 -130.18(7) .
C1 Sn1 Si4 Si3 -119.08(16) .
Au1 Sn1 Si4 Si3 122.07(6) .
Si1 Sn1 Si4 Si3 -10.99(7) .
Si6 Si1 Si5 C7 -162.2(4) .
Si2 Si1 Si5 C7 -32.9(4) .
Sn1 Si1 Si5 C7 86.3(4) .
Si6 Si1 Si5 C8 77.8(2) .
Si2 Si1 Si5 C8 -152.9(2) .
Sn1 Si1 Si5 C8 -33.8(2) .
Si6 Si1 Si5 C9 -40.6(5) .
Si2 Si1 Si5 C9 88.7(5) .
Sn1 Si1 Si5 C9 -152.2(5) .
Si2 Si1 Si6 C11 172.8(2) .
Si5 Si1 Si6 C11 -53.8(3) .
Sn1 Si1 Si6 C11 61.6(2) .
Si2 Si1 Si6 C12 54.1(2) .
Si5 Si1 Si6 C12 -172.5(2) .
Sn1 Si1 Si6 C12 -57.1(2) .
Si2 Si1 Si6 C10 -66.4(3) .
Si5 Si1 Si6 C10 67.0(3) .
Sn1 Si1 Si6 C10 -177.6(3) .
Si8 Si4 Si7 C13 58.6(3) .
Si3 Si4 Si7 C13 -68.8(3) .
Sn1 Si4 Si7 C13 176.3(3) .
Si8 Si4 Si7 C14 -60.4(2) .
Si3 Si4 Si7 C14 172.2(2) .
Sn1 Si4 Si7 C14 57.3(2) .
Si8 Si4 Si7 C15 179.0(2) .
Si3 Si4 Si7 C15 51.5(3) .
Sn1 Si4 Si7 C15 -63.3(2) .
Si7 Si4 Si8 C17 46.7(2) .
Si3 Si4 Si8 C17 174.1(2) .
Sn1 Si4 Si8 C17 -72.2(2) .
Si7 Si4 Si8 C16 165.3(2) .
Si3 Si4 Si8 C16 -67.3(2) .
Sn1 Si4 Si8 C16 46.4(2) .
Si7 Si4 Si8 C18 -73.6(3) .
Si3 Si4 Si8 C18 53.8(3) .
Sn1 Si4 Si8 C18 167.5(2) .
C2 Sn2 Si9 Si13 -1.93(16) .
Au3 Sn2 Si9 Si13 40.63(10) .
Au2 Sn2 Si9 Si13 114.36(6) .
Si12 Sn2 Si9 Si13 -107.37(7) .
C2 Sn2 Si9 Si14 -121.69(16) .
Au3 Sn2 Si9 Si14 -79.13(10) .
Au2 Sn2 Si9 Si14 -5.40(8) .
Si12 Sn2 Si9 Si14 132.87(7) .
C2 Sn2 Si9 Si10 120.71(16) .
Au3 Sn2 Si9 Si10 163.27(9) .
Au2 Sn2 Si9 Si10 -123.00(6) .
Si12 Sn2 Si9 Si10 15.27(7) .
Si13 Si9 Si10 C26 -153.6(3) .
Si14 Si9 Si10 C26 -26.8(3) .
Sn2 Si9 Si10 C26 89.3(3) .
Si13 Si9 Si10 C25 -33.4(3) .
Si14 Si9 Si10 C25 93.5(2) .
Sn2 Si9 Si10 C25 -150.5(2) .
Si13 Si9 Si10 Si11 88.32(10) .
Si14 Si9 Si10 Si11 -144.85(8) .
Sn2 Si9 Si10 Si11 -28.79(9) .
C26 Si10 Si11 C28 151.5(3) .
C25 Si10 Si11 C28 33.0(3) .
Si9 Si10 Si11 C28 -89.1(2) .
C26 Si10 Si11 C27 35.5(3) .
C25 Si10 Si11 C27 -83.0(3) .
Si9 Si10 Si11 C27 155.0(2) .
C26 Si10 Si11 Si12 -87.0(3) .
C25 Si10 Si11 Si12 154.5(3) .
Si9 Si10 Si11 Si12 32.50(10) .
C28 Si11 Si12 Si15 -19.9(2) .
C27 Si11 Si12 Si15 99.0(2) .
Si10 Si11 Si12 Si15 -139.49(9) .
C28 Si11 Si12 Si16 -148.1(2) .
C27 Si11 Si12 Si16 -29.2(2) .
Si10 Si11 Si12 Si16 92.26(10) .
C28 Si11 Si12 Sn2 99.0(2) .
C27 Si11 Si12 Sn2 -142.1(2) .
Si10 Si11 Si12 Sn2 -20.58(9) .
C2 Sn2 Si12 Si15 16.19(17) .
Au3 Sn2 Si12 Si15 -21.12(11) .
Au2 Sn2 Si12 Si15 -101.13(7) .
Si9 Sn2 Si12 Si15 123.95(7) .
C2 Sn2 Si12 Si16 136.35(17) .
Au3 Sn2 Si12 Si16 99.04(10) .
Au2 Sn2 Si12 Si16 19.03(8) .
Si9 Sn2 Si12 Si16 -115.89(7) .
C2 Sn2 Si12 Si11 -104.83(17) .
Au3 Sn2 Si12 Si11 -142.14(9) .
Au2 Sn2 Si12 Si11 137.85(5) .
Si9 Sn2 Si12 Si11 2.93(7) .
Si14 Si9 Si13 C29 -177.5(2) .
Si10 Si9 Si13 C29 -51.0(2) .
Sn2 Si9 Si13 C29 64.5(2) .
Si14 Si9 Si13 C30 -57.8(3) .
Si10 Si9 Si13 C30 68.8(3) .
Sn2 Si9 Si13 C30 -175.8(3) .
Si14 Si9 Si13 C31 61.7(2) .
Si10 Si9 Si13 C31 -171.7(2) .
Sn2 Si9 Si13 C31 -56.3(2) .
Si13 Si9 Si14 C33 -163.9(2) .
Si10 Si9 Si14 C33 66.9(3) .
Sn2 Si9 Si14 C33 -46.6(3) .
Si13 Si9 Si14 C32 76.5(2) .
Si10 Si9 Si14 C32 -52.7(2) .
Sn2 Si9 Si14 C32 -166.2(2) .
Si13 Si9 Si14 C34 -44.0(3) .
Si10 Si9 Si14 C34 -173.2(3) .
Sn2 Si9 Si14 C34 73.3(3) .
Si16 Si12 Si15 C37 -178.3(3) .
Si11 Si12 Si15 C37 53.2(3) .
Sn2 Si12 Si15 C37 -63.2(3) .
Si16 Si12 Si15 C35 -55.6(3) .
Si11 Si12 Si15 C35 175.8(3) .
Sn2 Si12 Si15 C35 59.5(3) .
Si16 Si12 Si15 C36 64.1(3) .
Si11 Si12 Si15 C36 -64.5(3) .
Sn2 Si12 Si15 C36 179.2(3) .
Si15 Si12 Si16 C38 -56.7(5) .
Si11 Si12 Si16 C38 71.7(5) .
Sn2 Si12 Si16 C38 -175.0(5) .
Si15 Si12 Si16 C39 65.3(2) .
Si11 Si12 Si16 C39 -166.3(2) .
Sn2 Si12 Si16 C39 -52.9(2) .
Si15 Si12 Si16 C40 -177.3(4) .
Si11 Si12 Si16 C40 -48.9(4) .
Sn2 Si12 Si16 C40 64.4(4) .
Sn1 Au1 P1 C23 -141.3(8) .
Sn1 Au1 P1 C19 100.2(5) .
Sn1 Au1 P1 C21 -17.3(7) .
Au1 Sn1 C1 N1 7(16) .
Si4 Sn1 C1 N1 -116(16) .
Si1 Sn1 C1 N1 135(16) .
C23 P1 C19 C20 -180.0(7) .
C21 P1 C19 C20 68.5(7) .
Au1 P1 C19 C20 -54.8(5) .
C23 P1 C21 C22 85.2(12) .
C19 P1 C21 C22 -167.1(11) .
Au1 P1 C21 C22 -42.8(13) .
C19 P1 C23 C24 131.2(19) .
C21 P1 C23 C24 -121(2) .
Au1 P1 C23 C24 6(2) .

loop_
_platon_squeeze_void_nr
_platon_squeeze_void_average_x
_platon_squeeze_void_average_y
_platon_squeeze_void_average_z
_platon_squeeze_void_volume
_platon_squeeze_void_count_electrons
_platon_squeeze_void_content
1 0.237 0.125 0.493 12 2 ' '
2 0.237 0.375 0.993 12 2 ' '
3 0.763 0.625 0.007 12 2 ' '
4 0.763 0.875 0.507 12 2 ' '
